data_7040940
loop_
_publ_author_name
'Zhong, Yi-Qing'
'Xiao, Hui-Qiong'
'Yi, Xiao-Yi'

_publ_section_title
;
 Synthesis, structural characterization and catalysis of ruthenium(ii)
 complexes based on 2,5-bis(2'-pyridyl)pyrrole ligand.
;
_journal_issue 45
_journal_name_full 'Dalton transactions (Cambridge, England : 2003)'
_journal_page_first 18113
_journal_page_last 18119
_journal_paper_doi 10.1039/c6dt03464k
_journal_volume 45
_journal_year 2016
_chemical_formula_moiety 'C22 H22 Cl N3 Ru'
_chemical_formula_sum 'C22 H22 Cl N3 Ru'
_chemical_formula_weight 464.95
_chemical_name_systematic '[Ru(PDP)Cl(cod)]'
_space_group_IT_number 14
_symmetry_cell_setting monoclinic
_symmetry_space_group_name_Hall '-P 2ybc'
_symmetry_space_group_name_H-M 'P 1 21/c 1'
_atom_sites_solution_hydrogens geom
_atom_sites_solution_primary direct
_atom_sites_solution_secondary difmap
_audit_creation_method SHELXL-97
_audit_update_record
;
2016-06-01 deposited with the CCDC.
2016-10-13 downloaded from the CCDC.
;
_cell_angle_alpha 90.00
_cell_angle_beta 104.071(2)
_cell_angle_gamma 90.00
_cell_formula_units_Z 4
_cell_length_a 13.7766(4)
_cell_length_b 8.1417(3)
_cell_length_c 16.7532(6)
_cell_measurement_reflns_used 5285
_cell_measurement_temperature 120(2)
_cell_measurement_theta_max 27.26
_cell_measurement_theta_min 2.80
_cell_volume 1822.74(11)
_computing_cell_refinement 'Bruker SAINT'
_computing_data_collection 'Bruker APEX2'
_computing_data_reduction 'Bruker SAINT'
_computing_molecular_graphics 'Bruker SHELXTL'
_computing_publication_material 'Bruker SHELXTL'
_computing_structure_refinement 'SHELXL-97 (Sheldrick, 2008)'
_computing_structure_solution 'SHELXS-97 (Sheldrick, 2008)'
_diffrn_ambient_temperature 120(2)
_diffrn_measured_fraction_theta_full 0.967
_diffrn_measured_fraction_theta_max 0.967
_diffrn_measurement_device_type 'Bruker APEX-II CCD'
_diffrn_measurement_method '\f and \w scans'
_diffrn_radiation_monochromator graphite
_diffrn_radiation_source 'fine-focus sealed tube'
_diffrn_radiation_type MoK\a
_diffrn_radiation_wavelength 0.71073
_diffrn_reflns_av_R_equivalents 0.0503
_diffrn_reflns_av_sigmaI/netI 0.0553
_diffrn_reflns_limit_h_max 17
_diffrn_reflns_limit_h_min -17
_diffrn_reflns_limit_k_max 8
_diffrn_reflns_limit_k_min -10
_diffrn_reflns_limit_l_max 21
_diffrn_reflns_limit_l_min -21
_diffrn_reflns_number 16332
_diffrn_reflns_theta_full 27.41
_diffrn_reflns_theta_max 27.41
_diffrn_reflns_theta_min 2.80
_exptl_absorpt_coefficient_mu 1.019
_exptl_absorpt_correction_T_max 0.7456
_exptl_absorpt_correction_T_min 0.6273
_exptl_absorpt_correction_type multi-scan
_exptl_absorpt_process_details SADABS
_exptl_crystal_colour brown
_exptl_crystal_density_diffrn 1.694
_exptl_crystal_density_method 'not measured'
_exptl_crystal_description block
_exptl_crystal_F_000 944
_exptl_crystal_size_max 0.03
_exptl_crystal_size_mid 0.03
_exptl_crystal_size_min 0.03
_refine_diff_density_max 0.842
_refine_diff_density_min -0.895
_refine_diff_density_rms 0.150
_refine_ls_extinction_method none
_refine_ls_goodness_of_fit_ref 1.017
_refine_ls_hydrogen_treatment mixed
_refine_ls_matrix_type full
_refine_ls_number_parameters 244
_refine_ls_number_reflns 4020
_refine_ls_number_restraints 0
_refine_ls_restrained_S_all 1.017
_refine_ls_R_factor_all 0.0578
_refine_ls_R_factor_gt 0.0295
_refine_ls_shift/su_max 0.000
_refine_ls_shift/su_mean 0.000
_refine_ls_structure_factor_coef Fsqd
_refine_ls_weighting_details 'calc w=1/[\s^2^(Fo^2^)+(0.0305P)^2^+0.5375P] where P=(Fo^2^+2Fc^2^)/3'
_refine_ls_weighting_scheme calc
_refine_ls_wR_factor_gt 0.0583
_refine_ls_wR_factor_ref 0.0680
_reflns_number_gt 3014
_reflns_number_total 4020
_reflns_threshold_expression >2sigma(I)
_cod_data_source_file c6dt03464k2.cif
_cod_data_source_block yxy40_1_0m
_cod_depositor_comments
;
The following automatic conversions were performed:

'_symmetry_cell_setting' value 'Monoclinic' changed to 'monoclinic'
according to
/usr/data/users/saulius/crontab/automatic-downloads/rss-feeds/RSC/lib/dictionaries/cif_core.dic
dictionary named 'cif_core.dic' version 2.4.2 from 2011-04-26.

Automatic conversion script
Id: cif_fix_values 4268 2015-11-12 08:31:59Z antanas 

 Adding full bibliography for 7040940--7040944.cif.
;
_cod_original_sg_symbol_H-M 'P2(1)/c  '
_cod_database_code 7040940
_solvent_exptl_crystal_recrystallization_method ????

loop_
_symmetry_equiv_pos_as_xyz
'x, y, z'
'-x, y+1/2, -z+1/2'
'-x, -y, -z'
'x, -y-1/2, z-1/2'

loop_
_atom_site_label
_atom_site_type_symbol
_atom_site_fract_x
_atom_site_fract_y
_atom_site_fract_z
_atom_site_U_iso_or_equiv
_atom_site_adp_type
_atom_site_occupancy
_atom_site_symmetry_multiplicity
_atom_site_calc_flag
_atom_site_refinement_flags
Ru1 Ru 0.236618(14) 0.16983(3) 0.069683(13) 0.01154(8) Uani 1 1 d .
Cl1 Cl 0.18796(5) -0.03341(10) -0.03842(4) 0.02132(18) Uani 1 1 d .
N1 N 0.36031(15) 0.0569(3) 0.12606(13) 0.0124(5) Uani 1 1 d .
N2 N 0.19187(15) -0.0126(3) 0.14952(13) 0.0138(5) Uani 1 1 d .
N3 N 0.34886(16) 0.2444(3) 0.00588(14) 0.0142(5) Uani 1 1 d .
C1 C 0.3354(2) 0.3248(4) -0.06569(16) 0.0164(6) Uani 1 1 d .
H1A H 0.2704 0.3523 -0.0935 0.020 Uiso 1 1 calc R
C2 C 0.4126(2) 0.3691(4) -0.10032(18) 0.0217(7) Uani 1 1 d .
H2A H 0.3999 0.4277 -0.1494 0.026 Uiso 1 1 calc R
C3 C 0.5092(2) 0.3251(4) -0.06101(18) 0.0217(7) Uani 1 1 d .
H3A H 0.5625 0.3564 -0.0827 0.026 Uiso 1 1 calc R
C4 C 0.5261(2) 0.2350(4) 0.01022(18) 0.0176(7) Uani 1 1 d .
H4A H 0.5906 0.2020 0.0364 0.021 Uiso 1 1 calc R
C5 C 0.44549(19) 0.1933(4) 0.04308(16) 0.0143(6) Uani 1 1 d .
C6 C 0.45129(19) 0.0897(4) 0.11354(17) 0.0132(6) Uani 1 1 d .
C7 C 0.52208(19) 0.0002(4) 0.17276(17) 0.0172(6) Uani 1 1 d .
H7A H 0.5910 -0.0005 0.1789 0.021 Uiso 1 1 calc R
C8 C 0.4693(2) -0.0868(4) 0.22016(17) 0.0165(6) Uani 1 1 d .
H8A H 0.4962 -0.1571 0.2637 0.020 Uiso 1 1 calc R
C9 C 0.36722(19) -0.0476(4) 0.18932(16) 0.0145(6) Uani 1 1 d .
C10 C 0.27081(19) -0.0876(4) 0.20372(16) 0.0135(6) Uani 1 1 d .
C11 C 0.2555(2) -0.1903(4) 0.26585(17) 0.0185(7) Uani 1 1 d .
H11A H 0.3099 -0.2348 0.3037 0.022 Uiso 1 1 calc R
C12 C 0.1597(2) -0.2259(4) 0.27126(19) 0.0229(7) Uani 1 1 d .
H12A H 0.1488 -0.2919 0.3135 0.028 Uiso 1 1 calc R
C13 C 0.0798(2) -0.1617(4) 0.21271(19) 0.0234(7) Uani 1 1 d .
H13A H 0.0144 -0.1893 0.2131 0.028 Uiso 1 1 calc R
C14 C 0.0988(2) -0.0565(4) 0.15403(18) 0.0179(7) Uani 1 1 d .
H14A H 0.0446 -0.0133 0.1154 0.021 Uiso 1 1 calc R
C21 C 0.24826(19) 0.3052(4) 0.18452(16) 0.0157(6) Uani 1 1 d .
H21A H 0.2994 0.2628 0.2313 0.019 Uiso 1 1 calc R
C22 C 0.28516(19) 0.4043(4) 0.13230(16) 0.0143(6) Uani 1 1 d .
H22A H 0.3580 0.4180 0.1485 0.017 Uiso 1 1 calc R
C23 C 0.1650(2) 0.5194(4) 0.00399(18) 0.0193(7) Uani 1 1 d .
H23A H 0.1072 0.5915 -0.0070 0.023 Uiso 1 1 calc R
H23B H 0.2035 0.5440 -0.0359 0.023 Uiso 1 1 calc R
C24 C 0.12994(19) 0.3448(4) -0.00696(17) 0.0170(7) Uani 1 1 d .
H24A H 0.1060 0.3112 -0.0646 0.020 Uiso 1 1 calc R
C25 C 0.08309(19) 0.2638(4) 0.04707(18) 0.0172(7) Uani 1 1 d .
H25A H 0.0320 0.1847 0.0201 0.021 Uiso 1 1 calc R
C26 C 0.06147(19) 0.3450(4) 0.12267(18) 0.0196(7) Uani 1 1 d .
H26A H 0.0008 0.2977 0.1324 0.024 Uiso 1 1 calc R
H26B H 0.0491 0.4610 0.1112 0.024 Uiso 1 1 calc R
C27 C 0.14596(19) 0.3276(4) 0.20185(18) 0.0192(7) Uani 1 1 d .
H27A H 0.1470 0.4248 0.2355 0.023 Uiso 1 1 calc R
H27B H 0.1318 0.2339 0.2330 0.023 Uiso 1 1 calc R
C31 C 0.22948(19) 0.5550(4) 0.09061(17) 0.0179(7) Uani 1 1 d .
H31A H 0.2777 0.6398 0.0871 0.022 Uiso 1 1 calc R
H31B H 0.1869 0.5970 0.1243 0.022 Uiso 1 1 calc R

loop_
_atom_site_aniso_label
_atom_site_aniso_U_11
_atom_site_aniso_U_22
_atom_site_aniso_U_33
_atom_site_aniso_U_23
_atom_site_aniso_U_13
_atom_site_aniso_U_12
Ru1 0.01087(10) 0.01321(16) 0.00976(10) 0.00055(10) 0.00098(7) 0.00034(10)
Cl1 0.0276(3) 0.0196(5) 0.0160(3) -0.0048(3) 0.0039(3) -0.0039(3)
N1 0.0114(10) 0.0132(16) 0.0119(11) -0.0004(10) 0.0012(9) 0.0017(9)
N2 0.0157(10) 0.0130(15) 0.0134(11) -0.0012(10) 0.0047(9) -0.0014(10)
N3 0.0163(11) 0.0146(15) 0.0118(11) -0.0019(10) 0.0035(9) -0.0006(10)
C1 0.0219(13) 0.0134(18) 0.0133(13) -0.0008(13) 0.0028(11) 0.0002(13)
C2 0.0359(16) 0.018(2) 0.0123(13) -0.0009(12) 0.0085(12) -0.0029(14)
C3 0.0251(14) 0.020(2) 0.0246(15) -0.0062(14) 0.0149(12) -0.0058(14)
C4 0.0164(13) 0.0179(19) 0.0194(14) -0.0068(13) 0.0060(11) -0.0035(12)
C5 0.0161(12) 0.0114(18) 0.0151(13) -0.0032(12) 0.0032(10) 0.0007(11)
C6 0.0152(12) 0.0087(17) 0.0158(13) -0.0025(12) 0.0038(11) -0.0001(11)
C7 0.0123(12) 0.0173(18) 0.0197(14) -0.0022(13) -0.0007(11) 0.0013(12)
C8 0.0202(13) 0.0109(18) 0.0145(13) -0.0006(12) -0.0031(11) 0.0030(12)
C9 0.0177(12) 0.0143(19) 0.0097(12) -0.0002(12) -0.0001(10) 0.0011(12)
C10 0.0185(12) 0.0110(17) 0.0109(13) -0.0033(11) 0.0031(11) -0.0009(12)
C11 0.0256(14) 0.0150(19) 0.0145(13) 0.0015(13) 0.0039(11) 0.0025(13)
C12 0.0354(16) 0.018(2) 0.0190(15) 0.0023(13) 0.0139(13) -0.0032(14)
C13 0.0240(14) 0.025(2) 0.0249(15) -0.0032(15) 0.0123(12) -0.0044(14)
C14 0.0187(13) 0.018(2) 0.0178(14) -0.0004(13) 0.0065(11) -0.0016(12)
C21 0.0145(12) 0.0173(19) 0.0128(13) -0.0036(13) -0.0014(10) 0.0019(12)
C22 0.0121(11) 0.0129(18) 0.0161(14) -0.0044(12) -0.0001(11) 0.0014(11)
C23 0.0195(13) 0.016(2) 0.0201(15) 0.0029(13) 0.0009(12) 0.0051(13)
C24 0.0145(12) 0.020(2) 0.0140(13) 0.0020(13) -0.0022(10) 0.0037(12)
C25 0.0106(11) 0.021(2) 0.0175(14) -0.0011(13) -0.0011(11) 0.0017(12)
C26 0.0149(12) 0.021(2) 0.0233(15) 0.0019(14) 0.0052(11) 0.0026(13)
C27 0.0180(12) 0.0203(19) 0.0202(14) -0.0016(14) 0.0062(11) 0.0022(13)
C31 0.0162(12) 0.018(2) 0.0201(15) -0.0025(13) 0.0043(12) -0.0009(12)

loop_
_atom_type_symbol
_atom_type_description
_atom_type_scat_dispersion_real
_atom_type_scat_dispersion_imag
_atom_type_scat_source
C C 0.0033 0.0016 'International Tables Vol C Tables 4.2.6.8 and 6.1.1.4'
H H 0.0000 0.0000 'International Tables Vol C Tables 4.2.6.8 and 6.1.1.4'
N N 0.0061 0.0033 'International Tables Vol C Tables 4.2.6.8 and 6.1.1.4'
Cl Cl 0.1484 0.1585 'International Tables Vol C Tables 4.2.6.8 and 6.1.1.4'
Ru Ru -1.2594 0.8363 'International Tables Vol C Tables 4.2.6.8 and 6.1.1.4'

loop_
_geom_angle_atom_site_label_1
_geom_angle_atom_site_label_2
_geom_angle_atom_site_label_3
_geom_angle
N1 Ru1 N3 74.27(9)
N1 Ru1 N2 74.25(9)
N3 Ru1 N2 146.38(9)
N1 Ru1 C21 86.75(10)
N3 Ru1 C21 112.55(10)
N2 Ru1 C21 77.02(10)
N1 Ru1 C25 158.99(10)
N3 Ru1 C25 126.17(10)
N2 Ru1 C25 86.51(10)
C21 Ru1 C25 80.67(10)
N1 Ru1 C22 92.82(10)
N3 Ru1 C22 79.74(10)
N2 Ru1 C22 113.31(10)
C21 Ru1 C22 36.51(10)
C25 Ru1 C22 87.04(11)
N1 Ru1 C24 162.58(10)
N3 Ru1 C24 89.22(10)
N2 Ru1 C24 123.02(9)
C21 Ru1 C24 94.71(11)
C25 Ru1 C24 36.95(11)
C22 Ru1 C24 78.50(10)
N1 Ru1 Cl1 95.15(7)
N3 Ru1 Cl1 85.62(6)
N2 Ru1 Cl1 85.72(6)
C21 Ru1 Cl1 161.45(8)
C25 Ru1 Cl1 91.67(8)
C22 Ru1 Cl1 160.77(8)
C24 Ru1 Cl1 88.97(8)
C9 N1 C6 111.0(2)
C9 N1 Ru1 124.20(18)
C6 N1 Ru1 124.33(19)
C14 N2 C10 117.0(2)
C14 N2 Ru1 128.82(19)
C10 N2 Ru1 114.18(17)
C1 N3 C5 117.2(2)
C1 N3 Ru1 128.14(18)
C5 N3 Ru1 114.53(18)
N3 C1 C2 123.5(3)
C1 C2 C3 119.0(3)
C4 C3 C2 119.5(3)
C3 C4 C5 119.4(3)
N3 C5 C4 121.2(3)
N3 C5 C6 113.6(2)
C4 C5 C6 125.2(2)
N1 C6 C7 107.4(2)
N1 C6 C5 112.1(2)
C7 C6 C5 140.4(3)
C8 C7 C6 107.2(2)
C7 C8 C9 106.7(2)
N1 C9 C8 107.7(2)
N1 C9 C10 112.5(2)
C8 C9 C10 139.7(3)
N2 C10 C11 121.4(2)
N2 C10 C9 113.6(2)
C11 C10 C9 125.0(2)
C12 C11 C10 119.9(3)
C11 C12 C13 118.9(3)
C14 C13 C12 118.9(3)
N2 C14 C13 123.5(3)
C22 C21 C27 123.7(3)
C22 C21 Ru1 72.29(17)
C27 C21 Ru1 110.83(18)
C21 C22 C31 122.8(2)
C21 C22 Ru1 71.21(17)
C31 C22 Ru1 114.78(17)
C24 C23 C31 113.0(2)
C25 C24 C23 123.7(3)
C25 C24 Ru1 70.57(16)
C23 C24 Ru1 112.95(17)
C24 C25 C26 123.3(3)
C24 C25 Ru1 72.48(15)
C26 C25 Ru1 112.56(17)
C25 C26 C27 114.6(2)
C21 C27 C26 112.8(2)
C22 C31 C23 113.1(2)

loop_
_geom_bond_atom_site_label_1
_geom_bond_atom_site_label_2
_geom_bond_distance
Ru1 N1 1.964(2)
Ru1 N3 2.169(2)
Ru1 N2 2.185(2)
Ru1 C21 2.189(3)
Ru1 C25 2.194(3)
Ru1 C22 2.202(3)
Ru1 C24 2.218(3)
Ru1 Cl1 2.4243(7)
N1 C9 1.344(3)
N1 C6 1.347(3)
N2 C14 1.351(3)
N2 C10 1.379(3)
N3 C1 1.339(4)
N3 C5 1.389(3)
C1 C2 1.378(4)
C2 C3 1.381(4)
C3 C4 1.372(4)
C4 C5 1.396(4)
C5 C6 1.437(4)
C6 C7 1.413(4)
C7 C8 1.393(4)
C8 C9 1.412(3)
C9 C10 1.444(4)
C10 C11 1.390(4)
C11 C12 1.375(4)
C12 C13 1.386(4)
C13 C14 1.376(4)
C21 C22 1.375(4)
C21 C27 1.518(4)
C22 C31 1.524(4)
C23 C24 1.498(4)
C23 C31 1.534(4)
C24 C25 1.398(4)
C25 C26 1.521(4)
C26 C27 1.544(4)
